data_7227241
loop_
_publ_author_name
'Li, Qipeng'
'Luo, Jiagang'
'Wang, Lei'
'Qi, Cen'
'Yang, Yongsheng'
'Zhang, Xinjun'
'Qian, Jinjie'

_publ_section_title
;
 Two cage-based zinc-tetracarboxylate frameworks with white-light emission
;
_journal_issue 2
_journal_name_full CrystEngComm
_journal_page_first 214
_journal_paper_doi 10.1039/C6CE02281B
_journal_volume 19
_journal_year 2017
_chemical_formula_sum 'C24 H15 N3 O15 Zn3'
_chemical_formula_weight 781.50
_chemical_name_systematic
; 
 ? 
;
_space_group_IT_number 147
_symmetry_cell_setting trigonal
_symmetry_space_group_name_Hall '-P 3'
_symmetry_space_group_name_H-M 'P -3'
_atom_sites_solution_hydrogens geom
_atom_sites_solution_primary direct
_atom_sites_solution_secondary difmap
_audit_creation_method SHELXL-97
_audit_update_record
;
2014-08-29 deposited with the CCDC.
2016-12-07 downloaded from the CCDC.
;
_cell_angle_alpha 90.00
_cell_angle_beta 90.00
_cell_angle_gamma 120.00
_cell_formula_units_Z 6
_cell_length_a 23.0687(14)
_cell_length_b 23.0687(14)
_cell_length_c 20.7587(17)
_cell_measurement_reflns_used 28847
_cell_measurement_temperature 173(2)
_cell_measurement_theta_max 27.3584
_cell_measurement_theta_min 2.6400
_cell_volume 9567.0(11)
_computing_structure_refinement 'SHELXL-97 (Sheldrick, 1997)'
_computing_structure_solution 'SHELXS-97 (Sheldrick, 1990)'
_diffrn_ambient_temperature 173(2)
_diffrn_measured_fraction_theta_full 0.995
_diffrn_measured_fraction_theta_max 0.995
_diffrn_radiation_monochromator graphite
_diffrn_radiation_source 'fine-focus sealed tube'
_diffrn_radiation_type MoK\a
_diffrn_radiation_wavelength 0.71073
_diffrn_reflns_av_R_equivalents 0.0883
_diffrn_reflns_av_sigmaI/netI 0.0674
_diffrn_reflns_limit_h_max 29
_diffrn_reflns_limit_h_min -29
_diffrn_reflns_limit_k_max 29
_diffrn_reflns_limit_k_min -28
_diffrn_reflns_limit_l_max 26
_diffrn_reflns_limit_l_min -25
_diffrn_reflns_number 74047
_diffrn_reflns_theta_full 27.26
_diffrn_reflns_theta_max 27.26
_diffrn_reflns_theta_min 2.02
_exptl_absorpt_coefficient_mu 1.155
_exptl_absorpt_correction_T_max 1.0000
_exptl_absorpt_correction_T_min 0.8545
_exptl_absorpt_correction_type multi-scan
_exptl_crystal_colour Orange
_exptl_crystal_density_diffrn 0.814
_exptl_crystal_density_method 'not measured'
_exptl_crystal_description Prism
_exptl_crystal_F_000 2340
_exptl_crystal_size_max 0.3200
_exptl_crystal_size_mid 0.2800
_exptl_crystal_size_min 0.2200
_platon_squeeze_details
;
;
_refine_diff_density_max 0.859
_refine_diff_density_min -3.112
_refine_diff_density_rms 0.117
_refine_ls_extinction_method none
_refine_ls_goodness_of_fit_ref 1.007
_refine_ls_hydrogen_treatment mixed
_refine_ls_matrix_type full
_refine_ls_number_parameters 406
_refine_ls_number_reflns 14242
_refine_ls_number_restraints 30
_refine_ls_restrained_S_all 1.029
_refine_ls_R_factor_all 0.1378
_refine_ls_R_factor_gt 0.1126
_refine_ls_shift/su_max 0.000
_refine_ls_shift/su_mean 0.000
_refine_ls_structure_factor_coef Fsqd
_refine_ls_weighting_details 'calc w=1/[\s^2^(Fo^2^)+(0.1976P)^2^+0.0000P] where P=(Fo^2^+2Fc^2^)/3'
_refine_ls_weighting_scheme calc
_refine_ls_wR_factor_gt 0.2952
_refine_ls_wR_factor_ref 0.3127
_reflns_number_gt 9133
_reflns_number_total 14242
_reflns_threshold_expression >2sigma(I)
_cod_data_source_file c6ce02281b2.cif
_cod_data_source_block FJI-6
_cod_depositor_comments
;
The following automatic conversions were performed:

'_exptl_absorpt_correction_type' value 'Multi-scan' changed to
'multi-scan' according to
/usr/data/users/saulius/crontab/automatic-downloads/rss-feeds/RSC/lib/dictionaries/cif_core.dic
dictionary named 'cif_core.dic' version 2.4.2 from 2011-04-26.

Automatic conversion script
Id: cif_fix_values 4268 2015-11-12 08:31:59Z antanas 

 Adding full bibliography for 7227241--7227242.cif.
;
_cod_original_sg_symbol_H-M P-3
_cod_database_code 7227241

loop_
_symmetry_equiv_pos_as_xyz
'x, y, z'
'-y, x-y, z'
'-x+y, -x, z'
'-x, -y, -z'
'y, -x+y, -z'
'x-y, x, -z'

loop_
_atom_site_label
_atom_site_type_symbol
_atom_site_fract_x
_atom_site_fract_y
_atom_site_fract_z
_atom_site_U_iso_or_equiv
_atom_site_adp_type
_atom_site_occupancy
_atom_site_symmetry_multiplicity
_atom_site_calc_flag
_atom_site_refinement_flags
Zn1 Zn 0.18444(3) 0.40745(3) 0.18072(3) 0.0535(2) Uani 1 1 d .
Zn2 Zn 0.11137(4) 0.25928(4) 0.15279(4) 0.0735(2) Uani 1 1 d U
Zn3 Zn 0.07413(4) 0.53033(6) 0.48560(5) 0.1012(4) Uani 1 1 d .
C1 C 0.0014(3) 0.3036(5) 0.2969(4) 0.105(3) Uani 1 1 d .
C2 C 0.0128(4) 0.3551(5) 0.3324(3) 0.102(3) Uani 1 1 d .
H2A H 0.0547 0.3955 0.3314 0.122 Uiso 1 1 d R
C3 C -0.0382(4) 0.3507(5) 0.3758(5) 0.112(3) Uani 1 1 d .
C4 C -0.1008(4) 0.2877(5) 0.3764(5) 0.115(3) Uani 1 1 d .
H4A H -0.1352 0.2819 0.4053 0.138 Uiso 1 1 calc R
C5 C -0.1108(3) 0.2390(5) 0.3380(5) 0.109(3) Uani 1 1 d .
C6 C -0.0617(4) 0.2400(5) 0.2927(4) 0.117(3) Uani 1 1 d .
H6A H -0.0696 0.2044 0.2644 0.140 Uiso 1 1 calc R
C7 C 0.0562(3) 0.3088(4) 0.2446(4) 0.098(2) Uani 1 1 d .
C8 C -0.3243(5) -0.0465(4) 0.2919(4) 0.117(3) Uani 1 1 d .
C9 C -0.2616(5) 0.0175(4) 0.2878(4) 0.113(3) Uani 1 1 d .
H9A H -0.2267 0.0236 0.2594 0.136 Uiso 1 1 calc R
C10 C -0.2553(5) 0.0694(5) 0.3279(5) 0.130(4) Uani 1 1 d .
C11 C -0.3000(5) 0.0648(5) 0.3647(4) 0.115(3) Uani 1 1 d .
H11A H -0.2910 0.1018 0.3914 0.138 Uiso 1 1 calc R
C12 C -0.3659(5) 0.0043(4) 0.3685(3) 0.105(3) Uani 1 1 d .
C13 C -0.3767(6) -0.0486(4) 0.3281(4) 0.138(4) Uani 1 1 d .
H13A H -0.4203 -0.0866 0.3251 0.165 Uiso 1 1 calc R
C14 C -0.3283(5) -0.1001(5) 0.2514(5) 0.108(3) Uani 1 1 d .
C15 C -0.4204(5) 0.0015(4) 0.4049(2) 0.107(3) Uani 1 1 d .
C16 C 0.3014(6) 0.3667(6) 0.0449(3) 0.122(4) Uani 1 1 d .
C17 C 0.3606(5) 0.4238(5) 0.0486(4) 0.112(3) Uani 1 1 d .
H17A H 0.3657 0.4575 0.0780 0.134 Uiso 1 1 calc R
C18 C 0.4158(5) 0.4348(5) 0.0095(4) 0.119(3) Uani 1 1 d .
C19 C 0.4115(6) 0.3818(6) -0.0277(4) 0.135(4) Uani 1 1 d .
H19A H 0.4500 0.3854 -0.0482 0.162 Uiso 1 1 calc R
C20 C 0.3507(6) 0.3250(5) -0.0335(4) 0.113(3) Uani 1 1 d .
C21 C 0.2940(5) 0.3148(5) 0.0053(3) 0.116(3) Uani 1 1 d .
H21A H 0.2528 0.2737 0.0036 0.139 Uiso 1 1 calc R
C22 C 0.3322(6) 0.2623(6) -0.0821(3) 0.108(3) Uani 1 1 d .
C23 C 0.2382(4) 0.3494(4) 0.0898(3) 0.085(2) Uani 1 1 d .
C24 C -0.0327(5) 0.4032(5) 0.4167(3) 0.115(3) Uani 1 1 d .
O1 O 0.1062(2) 0.3713(3) 0.2426(2) 0.0919(15) Uani 1 1 d .
O2 O 0.0526(3) 0.2598(3) 0.2248(3) 0.114(2) Uani 1 1 d U
O3 O 0.0287(3) 0.4509(3) 0.4245(4) 0.134(3) Uani 1 1 d .
O4 O -0.0806(3) 0.3997(3) 0.4501(3) 0.126(2) Uani 1 1 d .
O5 O -0.4145(3) 0.0478(2) 0.4445(3) 0.116(2) Uani 1 1 d .
O6 O -0.4748(4) -0.0600(3) 0.4157(4) 0.136(3) Uani 1 1 d .
O7 O -0.3893(3) -0.1520(2) 0.2465(2) 0.0914(14) Uani 1 1 d .
O8 O -0.2810(3) -0.0939(3) 0.2234(3) 0.1096(19) Uani 1 1 d .
O9 O 0.1919(4) 0.2941(4) 0.0916(3) 0.1125(18) Uani 1 1 d U
O10 O 0.2471(3) 0.4052(3) 0.1160(2) 0.1066(19) Uani 1 1 d .
O11 O 0.3927(4) 0.2770(3) -0.1070(2) 0.118(2) Uani 1 1 d .
O12 O 0.2792(4) 0.2158(4) -0.0869(3) 0.122(2) Uani 1 1 d .
O13 O 0.2190(3) 0.5051(3) 0.1889(2) 0.1076(18) Uani 1 1 d .
H13B H 0.2559 0.5235 0.2093 0.161 Uiso 1 1 d R
H13D H 0.1904 0.5107 0.2095 0.161 Uiso 1 1 d R
O14 O 0.0651(6) 0.1614(4) 0.1380(4) 0.227(4) Uani 1 1 d U
H14A H 0.0652 0.1537 0.0980 0.340 Uiso 1 1 d R
H14C H 0.0250 0.1447 0.1511 0.340 Uiso 1 1 d R
O15 O 0.1686(3) 0.5485(3) 0.4731(4) 0.141(3) Uani 1 1 d .
H15A H 0.1765 0.5227 0.4461 0.170 Uiso 1 1 d R
H15B H 0.2028 0.5823 0.4944 0.170 Uiso 1 1 d R
N1 N -0.1802(7) 0.1764(6) 0.3471(4) 0.169(4) Uani 1 1 d .
N2 N -0.1798(4) 0.1356(4) 0.3174(4) 0.115(3) Uani 1 1 d .
N3 N 0.4761(4) 0.4946(4) 0.0211(3) 0.121(3) Uani 1 1 d .

loop_
_atom_site_aniso_label
_atom_site_aniso_U_11
_atom_site_aniso_U_22
_atom_site_aniso_U_33
_atom_site_aniso_U_23
_atom_site_aniso_U_13
_atom_site_aniso_U_12
Zn1 0.0502(3) 0.0572(4) 0.0552(3) -0.0181(2) -0.0088(2) 0.0283(3)
Zn2 0.0802(5) 0.0610(4) 0.0767(4) -0.0149(3) -0.0100(4) 0.0334(4)
Zn3 0.0559(5) 0.1194(8) 0.1089(7) 0.0217(6) 0.0352(4) 0.0294(4)
C1 0.050(3) 0.139(7) 0.099(5) -0.008(5) 0.023(3) 0.028(4)
C2 0.093(5) 0.150(8) 0.069(4) 0.015(5) 0.027(4) 0.066(6)
C3 0.081(5) 0.101(6) 0.126(6) 0.028(5) 0.054(5) 0.024(4)
C4 0.061(4) 0.119(7) 0.113(6) 0.023(6) 0.005(4) 0.006(4)
C5 0.046(3) 0.101(6) 0.149(8) 0.025(6) 0.042(4) 0.013(4)
C6 0.073(5) 0.159(9) 0.084(5) -0.009(5) 0.019(4) 0.032(5)
C7 0.056(4) 0.069(4) 0.130(6) -0.003(4) -0.004(4) 0.002(3)
C8 0.145(8) 0.068(4) 0.099(5) -0.019(4) 0.027(5) 0.024(5)
C9 0.116(6) 0.070(4) 0.105(5) -0.031(4) 0.036(5) 0.010(4)
C10 0.103(7) 0.085(6) 0.169(9) -0.044(6) 0.025(6) 0.023(5)
C11 0.116(7) 0.110(6) 0.125(6) -0.052(5) 0.000(5) 0.061(6)
C12 0.126(7) 0.075(4) 0.083(4) -0.033(4) 0.024(4) 0.027(4)
C13 0.196(11) 0.083(5) 0.115(6) -0.053(5) 0.018(7) 0.055(6)
C14 0.097(6) 0.118(7) 0.134(7) -0.007(6) 0.012(5) 0.074(6)
C15 0.179(9) 0.089(5) 0.034(2) -0.022(3) 0.009(4) 0.053(5)
C16 0.195(11) 0.172(9) 0.067(4) -0.019(5) 0.033(5) 0.143(9)
C17 0.134(7) 0.135(7) 0.127(6) 0.026(6) 0.070(6) 0.114(7)
C18 0.144(8) 0.114(6) 0.110(6) -0.041(5) 0.053(6) 0.073(6)
C19 0.157(9) 0.170(10) 0.094(5) -0.069(6) 0.022(6) 0.092(8)
C20 0.157(9) 0.121(7) 0.087(5) -0.051(5) -0.005(5) 0.089(7)
C21 0.151(8) 0.153(8) 0.081(4) -0.047(5) 0.023(5) 0.104(7)
C22 0.178(9) 0.175(9) 0.050(3) 0.008(4) 0.039(5) 0.147(9)
C23 0.110(6) 0.110(6) 0.060(3) -0.007(4) 0.019(4) 0.074(5)
C24 0.132(7) 0.154(8) 0.042(3) -0.008(4) 0.024(4) 0.058(7)
O1 0.062(3) 0.146(5) 0.078(3) 0.002(3) 0.013(2) 0.060(3)
O2 0.082(3) 0.108(4) 0.094(3) -0.011(3) 0.031(3) 0.005(3)
O3 0.053(3) 0.132(5) 0.175(6) -0.052(5) 0.025(3) 0.013(3)
O4 0.094(4) 0.123(5) 0.132(5) 0.001(4) 0.061(4) 0.031(4)
O5 0.137(5) 0.059(3) 0.165(5) -0.048(3) -0.015(4) 0.059(3)
O6 0.153(6) 0.079(4) 0.161(6) -0.035(4) 0.018(5) 0.048(4)
O7 0.114(4) 0.069(3) 0.081(3) -0.007(2) 0.007(3) 0.038(3)
O8 0.130(5) 0.066(3) 0.120(4) -0.028(3) 0.008(4) 0.040(3)
O9 0.132(4) 0.151(5) 0.094(3) -0.019(3) 0.017(3) 0.100(4)
O10 0.144(5) 0.122(4) 0.094(3) -0.011(3) 0.036(3) 0.097(4)
O11 0.215(7) 0.127(5) 0.056(2) -0.009(3) 0.036(3) 0.118(5)
O12 0.120(5) 0.142(6) 0.124(5) -0.043(4) -0.009(4) 0.079(5)
O13 0.155(5) 0.087(3) 0.079(3) -0.023(3) -0.013(3) 0.059(4)
O14 0.381(9) 0.102(4) 0.134(5) -0.023(4) -0.009(6) 0.073(5)
O15 0.065(3) 0.121(5) 0.207(7) 0.005(5) 0.014(4) 0.022(3)
N1 0.225(13) 0.154(9) 0.105(6) -0.030(6) -0.023(7) 0.077(9)
N2 0.117(6) 0.096(5) 0.140(6) -0.037(5) 0.024(5) 0.059(4)
N3 0.147(7) 0.120(6) 0.107(5) -0.024(4) 0.059(5) 0.075(5)

loop_
_atom_type_symbol
_atom_type_description
_atom_type_scat_dispersion_real
_atom_type_scat_dispersion_imag
_atom_type_scat_source
C C 0.0033 0.0016 'International Tables Vol C Tables 4.2.6.8 and 6.1.1.4'
H H 0.0000 0.0000 'International Tables Vol C Tables 4.2.6.8 and 6.1.1.4'
N N 0.0061 0.0033 'International Tables Vol C Tables 4.2.6.8 and 6.1.1.4'
O O 0.0106 0.0060 'International Tables Vol C Tables 4.2.6.8 and 6.1.1.4'
Zn Zn 0.2839 1.4301 'International Tables Vol C Tables 4.2.6.8 and 6.1.1.4'

loop_
_geom_angle_atom_site_label_1
_geom_angle_atom_site_label_2
_geom_angle_atom_site_label_3
_geom_angle
_geom_angle_site_symmetry_1
_geom_angle_site_symmetry_3
O13 Zn1 O10 101.6(2) . .
O13 Zn1 O7 103.7(2) . 3
O10 Zn1 O7 85.9(2) . 3
O13 Zn1 O1 100.5(2) . .
O10 Zn1 O1 157.8(2) . .
O7 Zn1 O1 89.5(2) 3 .
O13 Zn1 O11 95.1(3) . 6
O10 Zn1 O11 90.2(2) . 6
O7 Zn1 O11 161.2(3) 3 6
O1 Zn1 O11 87.1(2) . 6
O13 Zn1 Zn2 169.06(18) . .
O10 Zn1 Zn2 80.96(18) . .
O7 Zn1 Zn2 87.00(17) 3 .
O1 Zn1 Zn2 77.12(17) . .
O11 Zn1 Zn2 74.2(2) 6 .
O12 Zn2 O14 96.5(4) 6 .
O12 Zn2 O2 93.2(3) 6 .
O14 Zn2 O2 98.0(4) . .
O12 Zn2 O9 89.1(3) 6 .
O14 Zn2 O9 102.5(4) . .
O2 Zn2 O9 158.9(3) . .
O12 Zn2 O8 156.6(3) 6 3
O14 Zn2 O8 106.5(4) . 3
O2 Zn2 O8 87.9(3) . 3
O9 Zn2 O8 81.9(3) . 3
O12 Zn2 Zn1 86.0(2) 6 .
O14 Zn2 Zn1 177.4(3) . .
O2 Zn2 Zn1 81.25(18) . .
O9 Zn2 Zn1 78.0(2) . .
O8 Zn2 Zn1 71.03(17) 3 .
O5 Zn3 O3 85.8(3) 5_556 .
O5 Zn3 O15 97.4(3) 5_556 .
O3 Zn3 O15 97.1(3) . .
O5 Zn3 O4 91.2(3) 5_556 4_566
O3 Zn3 O4 156.9(2) . 4_566
O15 Zn3 O4 106.0(3) . 4_566
O5 Zn3 O6 156.6(2) 5_556 2_565
O3 Zn3 O6 86.9(3) . 2_565
O15 Zn3 O6 105.6(3) . 2_565
O4 Zn3 O6 86.9(3) 4_566 2_565
O5 Zn3 Zn3 70.41(16) 5_556 4_566
O3 Zn3 Zn3 75.71(15) . 4_566
O15 Zn3 Zn3 166.0(2) . 4_566
O4 Zn3 Zn3 81.72(17) 4_566 4_566
O6 Zn3 Zn3 86.20(17) 2_565 4_566
C2 C1 C6 126.3(7) . .
C2 C1 C7 120.9(7) . .
C6 C1 C7 112.3(7) . .
C1 C2 C3 120.0(9) . .
C1 C2 H2A 121.5 . .
C3 C2 H2A 118.5 . .
C24 C3 C2 125.8(8) . .
C24 C3 C4 117.8(8) . .
C2 C3 C4 116.3(9) . .
C5 C4 C3 121.3(9) . .
C5 C4 H4A 119.4 . .
C3 C4 H4A 119.4 . .
C4 C5 C6 125.3(8) . .
C4 C5 N1 112.8(8) . .
C6 C5 N1 121.9(10) . .
C1 C6 C5 110.6(8) . .
C1 C6 H6A 124.7 . .
C5 C6 H6A 124.7 . .
O2 C7 O1 130.2(8) . .
O2 C7 C1 119.3(7) . .
O1 C7 C1 108.9(7) . .
C13 C8 C14 126.2(8) . .
C13 C8 C9 117.7(7) . .
C14 C8 C9 115.6(8) . .
C10 C9 C8 117.0(8) . .
C10 C9 H9A 121.5 . .
C8 C9 H9A 121.5 . .
C11 C10 C9 124.2(9) . .
C11 C10 N2 127.2(8) . .
C9 C10 N2 108.6(7) . .
C10 C11 C12 122.4(8) . .
C10 C11 H11A 118.8 . .
C12 C11 H11A 118.8 . .
C13 C12 C15 120.3(8) . .
C13 C12 C11 116.6(8) . .
C15 C12 C11 122.6(6) . .
C12 C13 C8 121.1(10) . .
C12 C13 H13A 119.4 . .
C8 C13 H13A 119.4 . .
O8 C14 O7 125.0(9) . .
O8 C14 C8 121.2(9) . .
O7 C14 C8 113.6(7) . .
O5 C15 O6 114.5(7) . .
O5 C15 C12 124.4(8) . .
O6 C15 C12 117.5(7) . .
C17 C16 C21 120.3(8) . .
C17 C16 C23 124.3(7) . .
C21 C16 C23 115.1(10) . .
C16 C17 C18 121.6(8) . .
C16 C17 H17A 119.2 . .
C18 C17 H17A 119.2 . .
N3 C18 C19 123.5(8) . .
N3 C18 C17 115.8(7) . .
C19 C18 C17 119.3(10) . .
C20 C19 C18 118.4(9) . .
C20 C19 H19A 120.8 . .
C18 C19 H19A 120.8 . .
C19 C20 C21 121.1(7) . .
C19 C20 C22 126.3(8) . .
C21 C20 C22 112.6(8) . .
C16 C21 C20 118.4(10) . .
C16 C21 H21A 120.8 . .
C20 C21 H21A 120.8 . .
O12 C22 O11 132.3(8) . .
O12 C22 C20 124.0(7) . .
O11 C22 C20 103.5(9) . .
O9 C23 O10 131.0(7) . .
O9 C23 C16 120.2(7) . .
O10 C23 C16 108.6(7) . .
O4 C24 O3 122.1(8) . .
O4 C24 C3 124.2(9) . .
O3 C24 C3 112.8(8) . .
C7 O1 Zn1 125.5(5) . .
C7 O2 Zn2 123.0(6) . .
C24 O3 Zn3 133.9(5) . .
C24 O4 Zn3 126.0(6) . 4_566
C15 O5 Zn3 147.3(6) . 6_556
C15 O6 Zn3 121.2(5) . 3_455
C14 O7 Zn1 119.1(5) . 2
C14 O8 Zn2 137.6(7) . 2
C23 O9 Zn2 126.3(5) . .
C23 O10 Zn1 122.9(5) . .
C22 O11 Zn1 125.3(6) . 5
C22 O12 Zn2 121.2(6) . 5
Zn1 O13 H13B 110.1 . .
Zn1 O13 H13D 108.3 . .
H13B O13 H13D 109.4 . .
Zn2 O14 H14A 109.4 . .
Zn2 O14 H14C 108.2 . .
H14A O14 H14C 109.5 . .
Zn3 O15 H15A 119.8 . .
Zn3 O15 H15B 120.2 . .
H15A O15 H15B 120.0 . .
N2 N1 C5 106.0(12) . .
N1 N2 C10 104.6(9) . .
N3 N3 C18 113.1(8) 4_665 .

loop_
_geom_bond_atom_site_label_1
_geom_bond_atom_site_label_2
_geom_bond_distance
_geom_bond_site_symmetry_2
Zn1 O13 1.985(5) .
Zn1 O10 1.992(4) .
Zn1 O7 2.009(5) 3
Zn1 O1 2.025(4) .
Zn1 O11 2.105(4) 6
Zn1 Zn2 3.0165(9) .
Zn2 O12 1.954(6) 6
Zn2 O14 1.980(7) .
Zn2 O2 2.021(5) .
Zn2 O9 2.054(6) .
Zn2 O8 2.139(5) 3
Zn3 O5 1.996(6) 5_556
Zn3 O3 2.035(6) .
Zn3 O15 2.021(6) .
Zn3 O4 2.042(6) 4_566
Zn3 O6 2.056(7) 2_565
Zn3 Zn3 3.0376(15) 4_566
C1 C2 1.309(12) .
C1 C6 1.463(12) .
C1 C7 1.625(11) .
C2 C3 1.444(10) .
C2 H2A 0.9503 .
C3 C24 1.433(13) .
C3 C4 1.448(11) .
C4 C5 1.302(13) .
C4 H4A 0.9500 .
C5 C6 1.464(11) .
C5 N1 1.540(13) .
C6 H6A 0.9500 .
C7 O2 1.167(10) .
C7 O1 1.323(9) .
C8 C13 1.405(14) .
C8 C14 1.459(11) .
C8 C9 1.464(11) .
C9 C10 1.406(11) .
C9 H9A 0.9500 .
C10 C11 1.244(12) .
C10 N2 1.660(12) .
C11 C12 1.464(12) .
C11 H11A 0.9500 .
C12 C13 1.396(9) .
C12 C15 1.440(12) .
C13 H13A 0.9500 .
C14 O8 1.181(9) .
C14 O7 1.319(10) .
C15 O5 1.300(7) .
C15 O6 1.363(10) .
C16 C17 1.344(14) .
C16 C21 1.390(10) .
C16 C23 1.604(11) .
C17 C18 1.421(9) .
C17 H17A 0.9500 .
C18 N3 1.406(12) .
C18 C19 1.406(9) .
C19 C20 1.364(14) .
C19 H19A 0.9500 .
C20 C21 1.452(12) .
C20 C22 1.636(11) .
C21 H21A 0.9500 .
C22 O12 1.160(12) .
C22 O11 1.362(11) .
C23 O9 1.186(10) .
C23 O10 1.316(9) .
C24 O4 1.271(9) .
C24 O3 1.298(11) .
O4 Zn3 2.042(6) 4_566
O5 Zn3 1.996(6) 6_556
O6 Zn3 2.056(7) 3_455
O7 Zn1 2.009(5) 2
O8 Zn2 2.139(5) 2
O11 Zn1 2.105(4) 5
O12 Zn2 1.954(6) 5
O13 H13B 0.8501 .
O13 H13D 0.8501 .
O14 H14A 0.8501 .
O14 H14C 0.8499 .
O15 H15A 0.9001 .
O15 H15B 0.8999 .
N1 N2 1.131(11) .
N3 N3 1.331(11) 4_665

loop_
_geom_torsion_atom_site_label_1
_geom_torsion_atom_site_label_2
_geom_torsion_atom_site_label_3
_geom_torsion_atom_site_label_4
_geom_torsion
_geom_torsion_site_symmetry_1
_geom_torsion_site_symmetry_4
O13 Zn1 Zn2 O12 13.0(9) . 6
O10 Zn1 Zn2 O12 -91.6(3) . 6
O7 Zn1 Zn2 O12 -177.9(3) 3 6
O1 Zn1 Zn2 O12 91.9(3) . 6
O11 Zn1 Zn2 O12 1.2(3) 6 6
O13 Zn1 Zn2 O14 -155(8) . .
O10 Zn1 Zn2 O14 100(8) . .
O7 Zn1 Zn2 O14 14(8) 3 .
O1 Zn1 Zn2 O14 -76(8) . .
O11 Zn1 Zn2 O14 -167(8) 6 .
O13 Zn1 Zn2 O2 -80.8(9) . .
O10 Zn1 Zn2 O2 174.6(3) . .
O7 Zn1 Zn2 O2 88.2(3) 3 .
O1 Zn1 Zn2 O2 -2.0(2) . .
O11 Zn1 Zn2 O2 -92.6(3) 6 .
O13 Zn1 Zn2 O9 102.9(9) . .
O10 Zn1 Zn2 O9 -1.7(3) . .
O7 Zn1 Zn2 O9 -88.0(2) 3 .
O1 Zn1 Zn2 O9 -178.2(2) . .
O11 Zn1 Zn2 O9 91.1(2) 6 .
O13 Zn1 Zn2 O8 -171.6(9) . 3
O10 Zn1 Zn2 O8 83.8(3) . 3
O7 Zn1 Zn2 O8 -2.5(2) 3 3
O1 Zn1 Zn2 O8 -92.7(2) . 3
O11 Zn1 Zn2 O8 176.6(2) 6 3
C6 C1 C2 C3 4.4(15) . .
C7 C1 C2 C3 176.3(8) . .
C1 C2 C3 C24 -179.3(10) . .
C1 C2 C3 C4 -0.9(14) . .
C24 C3 C4 C5 176.2(10) . .
C2 C3 C4 C5 -2.3(15) . .
C3 C4 C5 C6 2.2(18) . .
C3 C4 C5 N1 179.2(9) . .
C2 C1 C6 C5 -4.3(15) . .
C7 C1 C6 C5 -176.8(8) . .
C4 C5 C6 C1 0.9(16) . .
N1 C5 C6 C1 -175.9(9) . .
C2 C1 C7 O2 162.2(9) . .
C6 C1 C7 O2 -24.9(13) . .
C2 C1 C7 O1 -4.9(12) . .
C6 C1 C7 O1 168.1(8) . .
C13 C8 C9 C10 9.0(16) . .
C14 C8 C9 C10 -177.9(10) . .
C8 C9 C10 C11 -2.1(19) . .
C8 C9 C10 N2 177.8(9) . .
C9 C10 C11 C12 -2(2) . .
N2 C10 C11 C12 177.9(10) . .
C10 C11 C12 C13 -0.4(18) . .
C10 C11 C12 C15 -172.0(11) . .
C15 C12 C13 C8 179.6(9) . .
C11 C12 C13 C8 7.7(16) . .
C14 C8 C13 C12 175.8(10) . .
C9 C8 C13 C12 -11.9(16) . .
C13 C8 C14 O8 -179.0(10) . .
C9 C8 C14 O8 8.6(16) . .
C13 C8 C14 O7 5.3(16) . .
C9 C8 C14 O7 -167.1(9) . .
C13 C12 C15 O5 178.5(9) . .
C11 C12 C15 O5 -10.1(15) . .
C13 C12 C15 O6 21.3(14) . .
C11 C12 C15 O6 -167.3(9) . .
C21 C16 C17 C18 4.2(16) . .
C23 C16 C17 C18 176.9(8) . .
C16 C17 C18 N3 -175.9(10) . .
C16 C17 C18 C19 -8.6(16) . .
N3 C18 C19 C20 177.4(10) . .
C17 C18 C19 C20 11.1(17) . .
C18 C19 C20 C21 -9.5(17) . .
C18 C19 C20 C22 170.6(8) . .
C17 C16 C21 C20 -2.4(15) . .
C23 C16 C21 C20 -175.7(8) . .
C19 C20 C21 C16 5.2(16) . .
C22 C20 C21 C16 -174.9(8) . .
C19 C20 C22 O12 -177.6(12) . .
C21 C20 C22 O12 2.5(13) . .
C19 C20 C22 O11 7.9(13) . .
C21 C20 C22 O11 -172.0(7) . .
C17 C16 C23 O9 -167.0(10) . .
C21 C16 C23 O9 6.0(13) . .
C17 C16 C23 O10 17.7(12) . .
C21 C16 C23 O10 -169.2(8) . .
C2 C3 C24 O4 173.5(9) . .
C4 C3 C24 O4 -4.9(16) . .
C2 C3 C24 O3 -17.0(15) . .
C4 C3 C24 O3 164.7(9) . .
O2 C7 O1 Zn1 20.1(14) . .
C1 C7 O1 Zn1 -174.8(5) . .
O13 Zn1 O1 C7 162.9(6) . .
O10 Zn1 O1 C7 -15.3(10) . .
O7 Zn1 O1 C7 -93.2(6) 3 .
O11 Zn1 O1 C7 68.2(6) 6 .
Zn2 Zn1 O1 C7 -6.2(6) . .
O1 C7 O2 Zn2 -23.0(15) . .
C1 C7 O2 Zn2 173.2(5) . .
O12 Zn2 O2 C7 -73.5(8) 6 .
O14 Zn2 O2 C7 -170.6(8) . .
O9 Zn2 O2 C7 22.1(13) . .
O8 Zn2 O2 C7 83.0(8) 3 .
Zn1 Zn2 O2 C7 11.9(8) . .
O4 C24 O3 Zn3 1.9(17) . .
C3 C24 O3 Zn3 -167.9(7) . .
O5 Zn3 O3 C24 65.4(11) 5_556 .
O15 Zn3 O3 C24 162.4(11) . .
O4 Zn3 O3 C24 -17.8(16) 4_566 .
O6 Zn3 O3 C24 -92.3(11) 2_565 .
Zn3 Zn3 O3 C24 -5.5(10) 4_566 .
O3 C24 O4 Zn3 6.3(15) . 4_566
C3 C24 O4 Zn3 175.0(7) . 4_566
O6 C15 O5 Zn3 -9.7(17) . 6_556
C12 C15 O5 Zn3 -167.5(8) . 6_556
O5 C15 O6 Zn3 4.0(12) . 3_455
C12 C15 O6 Zn3 163.5(6) . 3_455
O8 C14 O7 Zn1 -6.3(14) . 2
C8 C14 O7 Zn1 169.2(6) . 2
O7 C14 O8 Zn2 2.9(18) . 2
C8 C14 O8 Zn2 -172.3(7) . 2
O10 C23 O9 Zn2 -13.2(14) . .
C16 C23 O9 Zn2 172.8(5) . .
O12 Zn2 O9 C23 93.4(8) 6 .
O14 Zn2 O9 C23 -170.1(8) . .
O2 Zn2 O9 C23 -3.1(13) . .
O8 Zn2 O9 C23 -64.9(8) 3 .
Zn1 Zn2 O9 C23 7.3(7) . .
O9 C23 O10 Zn1 10.1(13) . .
C16 C23 O10 Zn1 -175.4(5) . .
O13 Zn1 O10 C23 -171.7(6) . .
O7 Zn1 O10 C23 85.1(6) 3 .
O1 Zn1 O10 C23 6.4(11) . .
O11 Zn1 O10 C23 -76.5(6) 6 .
Zn2 Zn1 O10 C23 -2.5(6) . .
O12 C22 O11 Zn1 12.3(14) . 5
C20 C22 O11 Zn1 -173.8(5) . 5
O11 C22 O12 Zn2 -13.9(15) . 5
C20 C22 O12 Zn2 173.3(6) . 5
C4 C5 N1 N2 -171.4(11) . .
C6 C5 N1 N2 5.8(15) . .
C5 N1 N2 C10 -179.5(8) . .
C11 C10 N2 N1 -5.4(18) . .
C9 C10 N2 N1 174.7(11) . .
C19 C18 N3 N3 19.5(18) . 4_665
C17 C18 N3 N3 -173.7(10) . 4_665

loop_
_platon_squeeze_void_nr
_platon_squeeze_void_average_x
_platon_squeeze_void_average_y
_platon_squeeze_void_average_z
_platon_squeeze_void_volume
_platon_squeeze_void_count_electrons
_platon_squeeze_void_content
1 -0.006 -0.004 -0.018 6505 2074 ' '
